data_9009293
loop_
_publ_author_name
'Knobloch, D.'
'Pertlik, F.'
'Zemann, J.'

_publ_section_title
;
 Crystal structure refinements of buetschliite and eitelite:
 a contribution to the stereochemistry of trigonal carbonate minerals
 Note: synthetic
;
_journal_name_full 'Neues Jahrbuch fur Mineralogie, Monatshefte'
_journal_page_first 230
_journal_page_last 236
_journal_volume 1980
_journal_year 1980
_chemical_formula_sum 'C2 Mg Na2 O6'
_chemical_name_mineral Eitelite
_space_group_IT_number 148
_symmetry_space_group_name_Hall '-R 3'
_symmetry_space_group_name_H-M 'R -3 :H'
_cell_angle_alpha 90
_cell_angle_beta 90
_cell_angle_gamma 120
_cell_length_a 4.946
_cell_length_b 4.946
_cell_length_c 16.422
_cell_formula_units_Z 3
_cell_volume 347.908
_database_code_amcsd 0014765
_exptl_crystal_density_diffrn 2.725
_cod_original_sg_symbol_H-M 'R -3'
_cod_original_formula_sum 'Na2 Mg C2 O6'
_cod_database_code 9009293

loop_
_space_group_symop_operation_xyz
x,y,z
2/3+x,1/3+y,1/3+z
1/3+x,2/3+y,2/3+z
y,-x+y,-z
2/3+y,1/3-x+y,1/3-z
1/3+y,2/3-x+y,2/3-z
-x+y,-x,z
2/3-x+y,1/3-x,1/3+z
1/3-x+y,2/3-x,2/3+z
-x,-y,-z
2/3-x,1/3-y,1/3-z
1/3-x,2/3-y,2/3-z
-y,x-y,z
2/3-y,1/3+x-y,1/3+z
1/3-y,2/3+x-y,2/3+z
x-y,x,-z
2/3+x-y,1/3+x,1/3-z
1/3+x-y,2/3+x,2/3-z

loop_
_atom_site_aniso_label
_atom_site_aniso_U_11
_atom_site_aniso_U_22
_atom_site_aniso_U_33
_atom_site_aniso_U_12
_atom_site_aniso_U_13
_atom_site_aniso_U_23
Na 0.01562 0.01562 0.02596 0.00781 0.00000 0.00000
Mg 0.00911 0.00911 0.00820 0.00455 0.00000 0.00000
C 0.00846 0.00846 0.00683 0.00423 0.00000 0.00000
O 0.01348 0.01738 0.01776 0.01004 0.00249 0.00428

loop_
_atom_site_label
_atom_site_fract_x
_atom_site_fract_y
_atom_site_fract_z
Na 0.00000 0.00000 0.20144
Mg 0.00000 0.00000 0.00000
C 0.00000 0.00000 0.59049
O 0.21004 0.91957 0.58941

loop_
_cod_related_entry_id
_cod_related_entry_database
_cod_related_entry_code
1 AMCSD 0014765
